data_2312750
loop_
_publ_author_name
'Ballirano, Paolo'
'Celata, Beatrice'
'Pacella, Alessandro'
'Bloise, Andrea'
'Bosi, Ferdinando'

_publ_section_title
;
 Crystal structure and doping in synthetic enstatite: an analysis of
 Li/Fe<sup>3+</sup>-doped single-crystal samples.
;
_journal_issue 1
_journal_name_full 'Acta crystallographica Section B, Structural science, crystal engineering and materials'
_journal_paper_doi 10.1107/S2052520624011624
_journal_volume 81
_journal_year 2025
_chemical_formula_moiety 'Si, 3(O), 0.145(Fe), 0.71(Mg), 0.145(Li)'
_chemical_formula_sum 'Fe0.14 Li0.14 Mg0.71 O3 Si'
_chemical_formula_weight 102.45
_space_group_crystal_system orthorhombic
_space_group_IT_number 61
_space_group_name_Hall '-P 2ac 2ab'
_space_group_name_H-M_alt 'P b c a'
_audit_creation_method SHELXL-2019/3
_cell_angle_alpha 90
_cell_angle_beta 90
_cell_angle_gamma 90
_cell_formula_units_Z 16
_cell_length_a 18.1654(4)
_cell_length_b 8.7730(2)
_cell_length_c 5.19580(10)
_cell_measurement_reflns_used 5746
_cell_measurement_temperature 293(2)
_cell_measurement_theta_max 45.30
_cell_measurement_theta_min 3.23
_cell_volume 828.03(3)
_computing_cell_refinement 'Apex3 (Bruker AXS Inc., 2016)'
_computing_data_collection 'Apex3 (Bruker AXS Inc., 2016)'
_computing_data_reduction 'Apex3 (Bruker AXS Inc., 2016)'
_computing_structure_refinement 'SHELXL-2019/3 (Sheldrick, 2019)'
_diffrn_ambient_temperature 293(2)
_diffrn_detector_area_resol_mean 512
_diffrn_measured_fraction_theta_full 1.000
_diffrn_measured_fraction_theta_max 1.000
_diffrn_measurement_device_type 'Bruker Smart Breeze'
_diffrn_measurement_method '\f and \w scans'
_diffrn_radiation_monochromator graphite
_diffrn_radiation_type MoK\a
_diffrn_radiation_wavelength 0.71073
_diffrn_reflns_av_R_equivalents 0.0283
_diffrn_reflns_av_unetI/netI 0.0188
_diffrn_reflns_Laue_measured_fraction_full 1.000
_diffrn_reflns_Laue_measured_fraction_max 1.000
_diffrn_reflns_limit_h_max 36
_diffrn_reflns_limit_h_min -27
_diffrn_reflns_limit_k_max 17
_diffrn_reflns_limit_k_min -14
_diffrn_reflns_limit_l_max 8
_diffrn_reflns_limit_l_min -10
_diffrn_reflns_number 20177
_diffrn_reflns_point_group_measured_fraction_full 1.000
_diffrn_reflns_point_group_measured_fraction_max 1.000
_diffrn_reflns_theta_full 25.242
_diffrn_reflns_theta_max 45.307
_diffrn_reflns_theta_min 2.242
_diffrn_source 'fine-focus sealed tube'
_exptl_absorpt_coefficient_mu 2.067
_exptl_absorpt_correction_T_max 0.883
_exptl_absorpt_correction_T_min 0.646
_exptl_absorpt_correction_type multi-scan
_exptl_absorpt_process_details 'SADABS (Sheldrick, 2015)'
_exptl_crystal_density_diffrn 3.287
_exptl_crystal_density_meas ?
_exptl_crystal_description anhedral
_exptl_crystal_F_000 870
_exptl_crystal_size_max 0.240
_exptl_crystal_size_mid 0.180
_exptl_crystal_size_min 0.060
_exptl_transmission_factor_max 0.7489
_exptl_transmission_factor_min 0.6581
_refine_diff_density_max 0.440
_refine_diff_density_min -0.440
_refine_diff_density_rms 0.084
_refine_ls_extinction_coef 0.0029(3)
_refine_ls_extinction_expression Fc^*^=kFc[1+0.001xFc^2^\l^3^/sin(2\q)]^-1/4^
_refine_ls_extinction_method 'SHELXL-2019/3 (Sheldrick 2019)'
_refine_ls_goodness_of_fit_ref 1.015
_refine_ls_hydrogen_treatment undef
_refine_ls_matrix_type full
_refine_ls_number_parameters 95
_refine_ls_number_reflns 3483
_refine_ls_number_restraints 0
_refine_ls_restrained_S_all 1.015
_refine_ls_R_factor_all 0.0296
_refine_ls_R_factor_gt 0.0207
_refine_ls_shift/su_max 0.001
_refine_ls_shift/su_mean 0.000
_refine_ls_structure_factor_coef Fsqd
_refine_ls_weighting_details 'w=1/[\s^2^(Fo^2^)+(0.0139P)^2^+0.2430P] where P=(Fo^2^+2Fc^2^)/3'
_refine_ls_weighting_scheme calc
_refine_ls_wR_factor_gt 0.0398
_refine_ls_wR_factor_ref 0.0420
_reflns_Friedel_coverage 0.000
_reflns_number_gt 2907
_reflns_number_total 3483
_reflns_threshold_expression 'I > 2\s(I)'
_cod_data_source_file ra5147.cif
_cod_data_source_block OPX_2
_cod_depositor_comments
;
The following automatic conversions were performed:

data item '_exptl_crystal_density_meas' value 'not measured' was
changed to '?' -- the value is perceived as not measured.

Automatic conversion script
Id: cif_fix_values 8170 2020-07-09 18:12:32Z antanas 
;
_cod_database_code 2312750
_shelx_shelxl_version_number 2019/3
_shelx_space_group_comment
;
The symmetry employed for this shelxl refinement is uniquely defined
by the following loop, which should always be used as a source of
symmetry information in preference to the above space-group names.
They are only intended as comments.
;
_shelx_estimated_absorpt_t_min 0.637
_shelx_estimated_absorpt_t_max 0.886

loop_
_space_group_symop_operation_xyz
'x, y, z'
'-x+1/2, -y, z+1/2'
'-x, y+1/2, -z+1/2'
'x+1/2, -y+1/2, -z'
'-x, -y, -z'
'x-1/2, y, -z-1/2'
'x, -y-1/2, z-1/2'
'-x-1/2, y-1/2, z'

loop_
_atom_site_label
_atom_site_type_symbol
_atom_site_fract_x
_atom_site_fract_y
_atom_site_fract_z
_atom_site_U_iso_or_equiv
_atom_site_adp_type
_atom_site_occupancy
_atom_site_site_symmetry_order
_atom_site_calc_flag
_atom_site_refinement_flags_posn
_atom_site_refinement_flags_adp
_atom_site_refinement_flags_occupancy
_atom_site_disorder_assembly
_atom_site_disorder_group
Mg1 Mg 0.37536(2) 0.64997(2) 0.87375(3) 0.00580(3) Uani 0.7101(9) 1 d . . P . .
Fe1 Fe 0.37536(2) 0.64997(2) 0.87375(3) 0.00580(3) Uani 0.2899(9) 1 d . . P . .
Mg2 Mg 0.37654(2) 0.48689(3) 0.36462(6) 0.00829(6) Uani 0.7101(9) 1 d . . P . .
Li2 Li 0.37654(2) 0.48689(3) 0.36462(6) 0.00829(6) Uani 0.2899(9) 1 d . . P . .
Si1A Si 0.27243(2) 0.34082(2) 0.05376(3) 0.00398(3) Uani 0.871(15) 1 d . . P . .
Si1B Si 0.27243(2) 0.34082(2) 0.05376(3) 0.00398(3) Uani 0.129(15) 1 d . . P . .
Si2A Si 0.47398(2) 0.33747(2) 0.79407(3) 0.00408(3) Uani 0.871(15) 1 d . . P . .
Si2B Si 0.47398(2) 0.33747(2) 0.79407(3) 0.00408(3) Uani 0.129(15) 1 d . . P . .
O1A O 0.18351(2) 0.33752(5) 0.04320(8) 0.00596(6) Uani 0.309(16) 1 d . . P . .
O2A O 0.31012(2) 0.50425(5) 0.04755(9) 0.00691(6) Uani 0.309(16) 1 d . . P . .
O3A O 0.30376(2) 0.22584(5) 0.83070(8) 0.00689(6) Uani 0.309(16) 1 d . . P . .
O1B O 0.56337(2) 0.33829(5) 0.79667(8) 0.00581(6) Uani 0.309(16) 1 d . . P . .
O2B O 0.43409(2) 0.48797(5) 0.69631(9) 0.00763(6) Uani 0.309(16) 1 d . . P . .
O3B O 0.44747(2) 0.20054(5) 0.59326(9) 0.00733(6) Uani 0.309(16) 1 d . . P . .
O1AA O 0.18351(2) 0.33752(5) 0.04320(8) 0.00596(6) Uani 0.691(16) 1 d . . P . .
O2AA O 0.31012(2) 0.50425(5) 0.04755(9) 0.00691(6) Uani 0.691(16) 1 d . . P . .
O3AA O 0.30376(2) 0.22584(5) 0.83070(8) 0.00689(6) Uani 0.691(16) 1 d . . P . .
O1BA O 0.56337(2) 0.33829(5) 0.79667(8) 0.00581(6) Uani 0.691(16) 1 d . . P . .
O2BA O 0.43409(2) 0.48797(5) 0.69631(9) 0.00763(6) Uani 0.691(16) 1 d . . P . .
O3BA O 0.44747(2) 0.20054(5) 0.59326(9) 0.00733(6) Uani 0.691(16) 1 d . . P . .

loop_
_atom_site_aniso_label
_atom_site_aniso_U_11
_atom_site_aniso_U_22
_atom_site_aniso_U_33
_atom_site_aniso_U_23
_atom_site_aniso_U_13
_atom_site_aniso_U_12
Mg1 0.00517(5) 0.00680(6) 0.00544(6) -0.00066(4) -0.00078(4) 0.00022(4)
Fe1 0.00517(5) 0.00680(6) 0.00544(6) -0.00066(4) -0.00078(4) 0.00022(4)
Mg2 0.00903(10) 0.00857(11) 0.00726(11) 0.00095(9) -0.00227(9) -0.00115(8)
Li2 0.00903(10) 0.00857(11) 0.00726(11) 0.00095(9) -0.00227(9) -0.00115(8)
Si1A 0.00369(5) 0.00458(6) 0.00365(5) -0.00007(4) 0.00021(4) -0.00047(4)
Si1B 0.00369(5) 0.00458(6) 0.00365(5) -0.00007(4) 0.00021(4) -0.00047(4)
Si2A 0.00369(5) 0.00466(6) 0.00389(5) 0.00023(4) -0.00041(4) 0.00037(4)
Si2B 0.00369(5) 0.00466(6) 0.00389(5) 0.00023(4) -0.00041(4) 0.00037(4)
O1A 0.00365(11) 0.00784(14) 0.00640(14) -0.00050(12) 0.00014(10) 0.00000(10)
O2A 0.00764(12) 0.00590(14) 0.00718(15) 0.00077(12) -0.00019(12) -0.00256(11)
O3A 0.00582(12) 0.00992(15) 0.00494(13) -0.00322(12) -0.00014(11) 0.00038(11)
O1B 0.00357(11) 0.00803(14) 0.00584(14) 0.00010(12) -0.00051(11) -0.00030(10)
O2B 0.00822(13) 0.00721(14) 0.00747(15) 0.00208(12) 0.00008(12) 0.00305(11)
O3B 0.00613(12) 0.00938(15) 0.00647(14) -0.00378(12) 0.00039(11) -0.00098(11)
O1AA 0.00365(11) 0.00784(14) 0.00640(14) -0.00050(12) 0.00014(10) 0.00000(10)
O2AA 0.00764(12) 0.00590(14) 0.00718(15) 0.00077(12) -0.00019(12) -0.00256(11)
O3AA 0.00582(12) 0.00992(15) 0.00494(13) -0.00322(12) -0.00014(11) 0.00038(11)
O1BA 0.00357(11) 0.00803(14) 0.00584(14) 0.00010(12) -0.00051(11) -0.00030(10)
O2BA 0.00822(13) 0.00721(14) 0.00747(15) 0.00208(12) 0.00008(12) 0.00305(11)
O3BA 0.00613(12) 0.00938(15) 0.00647(14) -0.00378(12) 0.00039(11) -0.00098(11)

loop_
_atom_type_symbol
_atom_type_description
_atom_type_scat_dispersion_real
_atom_type_scat_dispersion_imag
_atom_type_scat_source
Oi Oi 0.0080 0.0060 'International Tables Vol C Tables 4.2.6.8 and 6.1.1.4'
Oi OiI 0.0080 0.0060 'International Tables Vol C Tables 4.2.6.8 and 6.1.1.4'
Si Si 0.0720 0.0710 'International Tables Vol C Tables 4.2.6.8 and 6.1.1.4'
O O 0.0106 0.0060 'International Tables Vol C Tables 4.2.6.8 and 6.1.1.4'
Mg Mg 0.0486 0.0363 'International Tables Vol C Tables 4.2.6.8 and 6.1.1.4'
Si Si 0.0817 0.0704 'International Tables Vol C Tables 4.2.6.8 and 6.1.1.4'
Fe Fe 0.3463 0.8444 'International Tables Vol C Tables 4.2.6.8 and 6.1.1.4'
Li Li -0.0003 0.0001 'International Tables Vol C Tables 4.2.6.8 and 6.1.1.4'

loop_
_geom_angle_atom_site_label_1
_geom_angle_atom_site_label_2
_geom_angle_atom_site_label_3
_geom_angle
_geom_angle_site_symmetry_1
_geom_angle_site_symmetry_3
_geom_angle_publ_flag
O2A Mg1 O2B 94.085(19) 1_556 . ?
O2A Mg1 O1A 96.116(18) 1_556 2_565 ?
O2B Mg1 O1A 85.951(18) . 2_565 ?
O2A Mg1 O1B 88.636(18) 1_556 5_667 ?
O2B Mg1 O1B 97.545(18) . 5_667 ?
O1A Mg1 O1B 173.906(18) 2_565 5_667 ?
O2A Mg1 O1A 90.553(18) 1_556 8_666 ?
O2B Mg1 O1A 175.234(18) . 8_666 ?
O1A Mg1 O1A 92.471(15) 2_565 8_666 ?
O1B Mg1 O1A 83.646(17) 5_667 8_666 ?
O2A Mg1 O1B 171.313(18) 1_556 3_656 ?
O2B Mg1 O1B 94.524(17) . 3_656 ?
O1A Mg1 O1B 83.347(17) 2_565 3_656 ?
O1B Mg1 O1B 91.378(15) 5_667 3_656 ?
O1A Mg1 O1B 80.818(16) 8_666 3_656 ?
O2A Mg1 Mg2 44.332(14) 1_556 1_556 ?
O2B Mg1 Mg2 92.889(15) . 1_556 ?
O1A Mg1 Mg2 140.319(14) 2_565 1_556 ?
O1B Mg1 Mg2 44.794(13) 5_667 1_556 ?
O1A Mg1 Mg2 91.196(14) 8_666 1_556 ?
O1B Mg1 Mg2 136.158(14) 3_656 1_556 ?
O2A Mg1 Mg2 95.688(15) 1_556 . ?
O2B Mg1 Mg2 41.708(14) . . ?
O1A Mg1 Mg2 44.272(13) 2_565 . ?
O1B Mg1 Mg2 139.167(14) 5_667 . ?
O1A Mg1 Mg2 136.678(14) 8_666 . ?
O1B Mg1 Mg2 89.978(13) 3_656 . ?
Mg2 Mg1 Mg2 122.297(11) 1_556 . ?
O2A Mg1 Mg1 138.218(13) 1_556 7_575 ?
O2B Mg1 Mg1 90.907(13) . 7_575 ?
O1A Mg1 Mg1 42.888(12) 2_565 7_575 ?
O1B Mg1 Mg1 131.734(13) 5_667 7_575 ?
O1A Mg1 Mg1 84.892(13) 8_666 7_575 ?
O1B Mg1 Mg1 40.463(12) 3_656 7_575 ?
Mg2 Mg1 Mg1 175.229(9) 1_556 7_575 ?
Mg2 Mg1 Mg1 62.450(6) . 7_575 ?
O2A Mg1 Mg1 89.047(14) 1_556 7_576 ?
O2B Mg1 Mg1 141.167(13) . 7_576 ?
O1A Mg1 Mg1 132.226(13) 2_565 7_576 ?
O1B Mg1 Mg1 43.774(12) 5_667 7_576 ?
O1A Mg1 Mg1 39.877(12) 8_666 7_576 ?
O1B Mg1 Mg1 84.970(13) 3_656 7_576 ?
Mg2 Mg1 Mg1 63.333(7) 1_556 7_576 ?
Mg2 Mg1 Mg1 174.350(9) . 7_576 ?
Mg1 Mg1 Mg1 111.916(9) 7_575 7_576 ?
O2B Mg2 O2A 173.27(2) . . ?
O2B Mg2 O1B 93.98(2) . 5_666 ?
O2A Mg2 O1B 85.96(2) . 5_666 ?
O2B Mg2 O1A 83.59(2) . 2_565 ?
O2A Mg2 O1A 89.70(2) . 2_565 ?
O1B Mg2 O1A 84.782(19) 5_666 2_565 ?
O2B Mg2 O3A 111.62(2) . 7_565 ?
O2A Mg2 O3A 70.070(18) . 7_565 ?
O1B Mg2 O3A 151.60(2) 5_666 7_565 ?
O1A Mg2 O3A 109.32(2) 2_565 7_565 ?
O2B Mg2 O3B 102.486(19) . 7_565 ?
O2A Mg2 O3B 84.244(19) . 7_565 ?
O1B Mg2 O3B 89.268(19) 5_666 7_565 ?
O1A Mg2 O3B 171.80(2) 2_565 7_565 ?
O3A Mg2 O3B 73.791(17) 7_565 7_565 ?
O2B Mg2 Si1A 147.814(19) . . ?
O2A Mg2 Si1A 34.036(13) . . ?
O1B Mg2 Si1A 117.659(17) 5_666 . ?
O1A Mg2 Si1A 103.862(16) 2_565 . ?
O3A Mg2 Si1A 36.237(12) 7_565 . ?
O3B Mg2 Si1A 73.966(13) 7_565 . ?
O2B Mg2 Mg1 138.343(18) . 1_554 ?
O2A Mg2 Mg1 42.069(13) . 1_554 ?
O1B Mg2 Mg1 44.361(13) 5_666 1_554 ?
O1A Mg2 Mg1 91.297(16) 2_565 1_554 ?
O3A Mg2 Mg1 109.076(16) 7_565 1_554 ?
O3B Mg2 Mg1 80.504(13) 7_565 1_554 ?
Si1A Mg2 Mg1 73.481(8) . 1_554 ?
O2A Si1A O1A 116.48(2) . . ?
O2A Si1A O3A 113.05(2) . 1_554 ?
O1A Si1A O3A 108.18(2) . 1_554 ?
O2A Si1A O3A 100.86(2) . 7_565 ?
O1A Si1A O3A 111.53(2) . 7_565 ?
O3A Si1A O3A 106.147(16) 1_554 7_565 ?
O2A Si1A Mg2 46.156(18) . . ?
O1A Si1A Mg2 134.691(18) . . ?
O3A Si1A Mg2 117.101(17) 1_554 . ?
O3A Si1A Mg2 55.054(17) 7_565 . ?
O2A Si1A Mg1 110.716(17) . 2_564 ?
O1A Si1A Mg1 33.803(16) . 2_564 ?
O3A Si1A Mg1 133.095(16) 1_554 2_564 ?
O3A Si1A Mg1 81.004(15) 7_565 2_564 ?
Mg2 Si1A Mg1 105.008(8) . 2_564 ?
O2A Si1A Mg2 86.158(17) . 2_564 ?
O1A Si1A Mg2 33.536(16) . 2_564 ?
O3A Si1A Mg2 111.190(17) 1_554 2_564 ?
O3A Si1A Mg2 135.524(17) 7_565 2_564 ?
Mg2 Si1A Mg2 121.610(8) . 2_564 ?
Mg1 Si1A Mg2 55.934(7) 2_564 2_564 ?
O2B Si2A O1B 117.06(2) . . ?
O2B Si2A O3B 109.49(2) . 7_566 ?
O1B Si2A O3B 106.43(2) . 7_566 ?
O2B Si2A O3B 105.53(2) . . ?
O1B Si2A O3B 107.34(2) . . ?
O3B Si2A O3B 110.995(17) 7_566 . ?
O2B Si2A Mg2 33.684(18) . . ?
O1B Si2A Mg2 124.653(18) . . ?
O3B Si2A Mg2 125.893(17) 7_566 . ?
O3B Si2A Mg2 72.058(18) . . ?
O2B Si2A Mg2 84.570(17) . 5_666 ?
O1B Si2A Mg2 32.772(16) . 5_666 ?
O3B Si2A Mg2 125.343(17) 7_566 5_666 ?
O3B Si2A Mg2 115.348(17) . 5_666 ?
Mg2 Si2A Mg2 95.365(8) . 5_666 ?
O2B Si2A Mg1 121.837(18) . 5_667 ?
O1B Si2A Mg1 31.799(16) . 5_667 ?
O3B Si2A Mg1 75.698(16) 7_566 5_667 ?
O3B Si2A Mg1 127.159(17) . 5_667 ?
Mg2 Si2A Mg1 147.398(8) . 5_667 ?
Mg2 Si2A Mg1 53.775(7) 5_666 5_667 ?
Si1A O1A Mg1 119.85(2) . 2_564 ?
Si1A O1A Mg2 121.34(2) . 2_564 ?
Mg1 O1A Mg2 93.468(18) 2_564 2_564 ?
Si1A O1A Mg1 121.64(2) . 8_654 ?
Mg1 O1A Mg1 97.236(17) 2_564 8_654 ?
Mg2 O1A Mg1 96.997(18) 2_564 8_654 ?
Si1A O2A Mg1 148.97(3) . 1_554 ?
Si1A O2A Mg2 99.81(2) . . ?
Mg1 O2A Mg2 93.598(19) 1_554 . ?
Si1A O3A Si1A 135.51(3) 1_556 7_566 ?
Si1A O3A Mg2 130.30(3) 1_556 7_566 ?
Si1A O3A Mg2 88.71(2) 7_566 7_566 ?
Si2A O1B Mg1 123.47(2) . 5_667 ?
Si2A O1B Mg2 121.98(2) . 5_666 ?
Mg1 O1B Mg2 90.846(18) 5_667 5_666 ?
Si2A O1B Mg1 120.25(2) . 3_646 ?
Mg1 O1B Mg1 95.765(17) 5_667 3_646 ?
Mg2 O1B Mg1 97.377(19) 5_666 3_646 ?
Si2A O2B Mg1 133.27(3) . . ?
Si2A O2B Mg2 120.38(3) . . ?
Mg1 O2B Mg2 96.930(19) . . ?
Si2A O3B Si2A 130.43(3) 7_565 . ?
Si2A O3B Mg2 122.73(2) 7_565 7_566 ?
Si2A O3B Mg2 105.57(2) . 7_566 ?

loop_
_geom_bond_atom_site_label_1
_geom_bond_atom_site_label_2
_geom_bond_distance
_geom_bond_site_symmetry_2
_geom_bond_publ_flag
Mg1 O2A 1.9633(4) 1_556 ?
Mg1 O2B 2.0020(4) . ?
Mg1 O1A 2.0262(4) 2_565 ?
Mg1 O1B 2.0450(4) 5_667 ?
Mg1 O1A 2.1508(4) 8_666 ?
Mg1 O1B 2.1800(4) 3_656 ?
Mg1 Mg2 2.9245(3) 1_556 ?
Mg1 Mg2 3.0075(4) . ?
Mg1 Mg1 3.13517(17) 7_575 ?
Mg1 Mg1 3.13520(17) 7_576 ?
Mg2 O2B 2.0157(5) . ?
Mg2 O2A 2.0477(5) . ?
Mg2 O1B 2.0607(5) 5_666 ?
Mg2 O1A 2.1033(5) 2_565 ?
Mg2 O3A 2.2938(5) 7_565 ?
Mg2 O3B 2.5203(5) 7_565 ?
Mg2 Si1A 2.7977(3) . ?
Si1A O2A 1.5891(4) . ?
Si1A O1A 1.6166(4) . ?
Si1A O3A 1.6385(4) 1_554 ?
Si1A O3A 1.6542(5) 7_565 ?
Si2A O2B 1.5894(4) . ?
Si2A O1B 1.6238(4) . ?
Si2A O3B 1.6612(5) 7_566 ?
Si2A O3B 1.6624(5) . ?
